data_7153577
loop_
_publ_author_name
'Pal, Suman'
'Hatai, Joydev'
'Samanta, Mousumi'
'Shaurya, Alok'
'Bandyopadhyay, Subhajit'

_publ_section_title
;
 A highly selective chemodosimeter for fast detection and intracellular
 imaging of Hg(2+) ions based on a dithiocarbamate-isothiocyanate
 conversion in aqueous ethanol.
;
_journal_issue 7
_journal_name_full 'Organic &amp; biomolecular chemistry'
_journal_page_first 1072
_journal_page_last 1078
_journal_paper_doi 10.1039/c3ob42108b
_journal_volume 12
_journal_year 2014
_chemical_formula_moiety 'C20 H12 N4 O4 S2'
_chemical_formula_sum 'C20 H12 N4 O4 S2'
_chemical_formula_weight 436.48
_chemical_name_systematic
; 
 ? 
;
_space_group_IT_number 14
_symmetry_cell_setting monoclinic
_symmetry_space_group_name_Hall '-P 2ybc'
_symmetry_space_group_name_H-M 'P 1 21/c 1'
_atom_sites_solution_hydrogens geom
_atom_sites_solution_primary direct
_atom_sites_solution_secondary difmap
_audit_creation_method SHELXL-97
_cell_angle_alpha 90.00
_cell_angle_beta 103.787(5)
_cell_angle_gamma 90.00
_cell_formula_units_Z 4
_cell_length_a 8.987(2)
_cell_length_b 13.788(3)
_cell_length_c 15.365(4)
_cell_measurement_reflns_used 2049
_cell_measurement_temperature 100
_cell_measurement_theta_max 24.57
_cell_measurement_theta_min 2.73
_cell_volume 1849.1(8)
_computing_cell_refinement 'Bruker SAINT'
_computing_data_collection 'Bruker APEX2'
_computing_data_reduction 'Bruker SAINT'
_computing_molecular_graphics 'Bruker SHELXTL'
_computing_publication_material 'Bruker SHELXTL'
_computing_structure_refinement 'SHELXL-97 (Sheldrick, 2008)'
_computing_structure_solution 'SHELXS-97 (Sheldrick, 2008)'
_diffrn_ambient_temperature 100
_diffrn_measured_fraction_theta_full 0.994
_diffrn_measured_fraction_theta_max 0.994
_diffrn_measurement_device_type 'Bruker APEX-II CCD'
_diffrn_measurement_method '\f and \w scans'
_diffrn_radiation_monochromator graphite
_diffrn_radiation_source 'fine-focus sealed tube'
_diffrn_radiation_type MoK\a
_diffrn_radiation_wavelength 0.71073
_diffrn_reflns_av_R_equivalents 0.0589
_diffrn_reflns_av_sigmaI/netI 0.0507
_diffrn_reflns_limit_h_max 10
_diffrn_reflns_limit_h_min -10
_diffrn_reflns_limit_k_max 11
_diffrn_reflns_limit_k_min -16
_diffrn_reflns_limit_l_max 17
_diffrn_reflns_limit_l_min -18
_diffrn_reflns_number 14883
_diffrn_reflns_theta_full 25.17
_diffrn_reflns_theta_max 25.17
_diffrn_reflns_theta_min 2.01
_exptl_absorpt_coefficient_mu 0.327
_exptl_absorpt_correction_T_max 0.967
_exptl_absorpt_correction_T_min 0.937
_exptl_absorpt_correction_type multi-scan
_exptl_absorpt_process_details 'SADBS; BRUKER, 2008'
_exptl_crystal_colour colourless
_exptl_crystal_density_diffrn 1.568
_exptl_crystal_density_method 'not measured'
_exptl_crystal_description block
_exptl_crystal_F_000 896
_exptl_crystal_size_max 0.34
_exptl_crystal_size_mid 0.18
_exptl_crystal_size_min 0.11
_refine_diff_density_max 0.420
_refine_diff_density_min -0.433
_refine_diff_density_rms 0.064
_refine_ls_extinction_method none
_refine_ls_goodness_of_fit_ref 1.035
_refine_ls_hydrogen_treatment constr
_refine_ls_matrix_type full
_refine_ls_number_parameters 271
_refine_ls_number_reflns 3310
_refine_ls_number_restraints 0
_refine_ls_restrained_S_all 1.035
_refine_ls_R_factor_all 0.0654
_refine_ls_R_factor_gt 0.0439
_refine_ls_shift/su_max 0.001
_refine_ls_shift/su_mean 0.000
_refine_ls_structure_factor_coef Fsqd
_refine_ls_weighting_details 'calc w=1/[\s^2^(Fo^2^)+(0.0464P)^2^+1.1540P] where P=(Fo^2^+2Fc^2^)/3'
_refine_ls_weighting_scheme calc
_refine_ls_wR_factor_gt 0.0989
_refine_ls_wR_factor_ref 0.1096
_reflns_number_gt 2472
_reflns_number_total 3310
_reflns_threshold_expression >2sigma(I)
_cod_data_source_file c3ob42108b.txt
_cod_data_source_block ndi2a
_cod_depositor_comments
;
The following automatic conversions were performed:

'_symmetry_cell_setting' value 'Monoclinic' changed to 'monoclinic'
according to
/usr/data/users/saulius/automatic-downloads/current/RSC/lib/dictionaries/cif_core.dic
dictionary named 'cif_core.dic' version 2.4.2 from
2011-04-26.

'_refine_ls_hydrogen_treatment' value 'CONSTR' changed
to 'constr' according to
/usr/data/users/saulius/automatic-downloads/current/RSC/lib/dictionaries/cif_core.dic
dictionary named 'cif_core.dic' version 2.4.2 from 2011-04-26.

Automatic conversion script
Id: cif_fix_values 2281 2013-09-26 08:29:07Z andrius 
;
_cod_original_cell_volume 1849.1(7)
_cod_original_sg_symbol_H-M P2(1)/c
_cod_database_code 7153577

loop_
_symmetry_equiv_pos_as_xyz
'x, y, z'
'-x, y+1/2, -z+1/2'
'-x, -y, -z'
'x, -y-1/2, z-1/2'

loop_
_atom_site_label
_atom_site_type_symbol
_atom_site_fract_x
_atom_site_fract_y
_atom_site_fract_z
_atom_site_U_iso_or_equiv
_atom_site_adp_type
_atom_site_occupancy
_atom_site_symmetry_multiplicity
_atom_site_calc_flag
_atom_site_refinement_flags
N1 N 0.7160(2) 0.81578(15) 0.42960(13) 0.0160(5) Uani 1 1 d .
N2 N 0.8982(3) 0.64634(18) 0.52863(18) 0.0337(6) Uani 1 1 d .
N3 N 0.2712(2) 0.56137(15) 0.28719(13) 0.0167(5) Uani 1 1 d .
N4 N 0.3786(3) 0.67173(16) 0.14896(15) 0.0230(5) Uani 1 1 d .
O1 O 0.4970(2) 0.73998(13) 0.35793(12) 0.0222(4) Uani 1 1 d .
O2 O 0.93548(19) 0.88612(13) 0.50862(12) 0.0216(4) Uani 1 1 d .
O3 O 0.4128(2) 0.46041(13) 0.22236(12) 0.0249(5) Uani 1 1 d .
O4 O 0.1294(2) 0.66195(13) 0.35250(12) 0.0223(4) Uani 1 1 d .
S1 S 1.03008(9) 0.59066(6) 0.70142(5) 0.0404(2) Uani 1 1 d .
S2 S 0.67607(8) 0.72218(6) 0.14987(5) 0.0312(2) Uani 1 1 d .
C1 C 0.5563(3) 0.80785(19) 0.40386(16) 0.0167(6) Uani 1 1 d .
C2 C 0.4666(3) 0.88499(18) 0.43462(16) 0.0147(5) Uani 1 1 d .
C3 C 0.3093(3) 0.88096(18) 0.41288(16) 0.0174(6) Uani 1 1 d .
H3 H 0.2595 0.8288 0.3801 0.021 Uiso 1 1 calc R
C4 C 0.5434(3) 0.96298(18) 0.48617(15) 0.0144(5) Uani 1 1 d .
C5 C 0.7043(3) 0.96775(18) 0.51087(16) 0.0153(5) Uani 1 1 d .
C6 C 0.7765(3) 1.04477(18) 0.56002(16) 0.0175(6) Uani 1 1 d .
H6 H 0.8829 1.0477 0.5755 0.021 Uiso 1 1 calc R
C7 C 0.7960(3) 0.88872(18) 0.48476(16) 0.0167(6) Uani 1 1 d .
C8 C 0.8050(3) 0.74389(19) 0.39311(18) 0.0214(6) Uani 1 1 d .
H8A H 0.9083 0.7683 0.3996 0.026 Uiso 1 1 calc R
H8B H 0.7597 0.7362 0.3296 0.026 Uiso 1 1 calc R
C9 C 0.8132(3) 0.6456(2) 0.43774(19) 0.0273(7) Uani 1 1 d .
H9A H 0.7099 0.6233 0.4354 0.033 Uiso 1 1 calc R
H9B H 0.8599 0.5998 0.4044 0.033 Uiso 1 1 calc R
C10 C 0.9514(3) 0.6204(2) 0.6018(2) 0.0304(7) Uani 1 1 d .
C11 C 0.3913(3) 0.49590(18) 0.29038(17) 0.0184(6) Uani 1 1 d .
C12 C 0.4892(3) 0.47274(18) 0.38023(16) 0.0160(5) Uani 1 1 d .
C13 C 0.6125(3) 0.41188(19) 0.38793(17) 0.0200(6) Uani 1 1 d .
H13 H 0.6361 0.3869 0.3366 0.024 Uiso 1 1 calc R
C14 C 0.7029(3) 0.38715(18) 0.47253(17) 0.0192(6) Uani 1 1 d .
H14 H 0.7858 0.3456 0.4768 0.023 Uiso 1 1 calc R
C15 C 0.4542(3) 0.51221(18) 0.45756(16) 0.0159(5) Uani 1 1 d .
C16 C 0.3293(3) 0.57652(18) 0.45075(17) 0.0167(6) Uani 1 1 d .
C17 C 0.2351(3) 0.60466(18) 0.36174(17) 0.0179(6) Uani 1 1 d .
C18 C 0.1745(3) 0.58592(19) 0.19884(17) 0.0194(6) Uani 1 1 d .
H18A H 0.0693 0.5933 0.2033 0.023 Uiso 1 1 calc R
H18B H 0.1779 0.5333 0.1574 0.023 Uiso 1 1 calc R
C19 C 0.2267(3) 0.67859(19) 0.16278(18) 0.0226(6) Uani 1 1 d .
H19A H 0.1561 0.6946 0.1064 0.027 Uiso 1 1 calc R
H19B H 0.2235 0.7309 0.2045 0.027 Uiso 1 1 calc R
C20 C 0.5043(3) 0.69413(19) 0.15138(17) 0.0220(6) Uani 1 1 d .

loop_
_atom_site_aniso_label
_atom_site_aniso_U_11
_atom_site_aniso_U_22
_atom_site_aniso_U_33
_atom_site_aniso_U_23
_atom_site_aniso_U_13
_atom_site_aniso_U_12
N1 0.0153(11) 0.0178(12) 0.0156(11) -0.0024(9) 0.0052(9) -0.0002(9)
N2 0.0313(14) 0.0299(15) 0.0402(17) 0.0088(12) 0.0091(13) 0.0048(12)
N3 0.0199(11) 0.0140(11) 0.0162(11) -0.0008(9) 0.0041(9) 0.0001(9)
N4 0.0249(13) 0.0231(13) 0.0210(12) 0.0009(10) 0.0057(10) -0.0043(10)
O1 0.0205(10) 0.0227(11) 0.0233(10) -0.0071(8) 0.0051(8) -0.0009(8)
O2 0.0131(9) 0.0246(11) 0.0270(11) -0.0014(8) 0.0046(8) 0.0010(8)
O3 0.0359(11) 0.0238(11) 0.0163(10) -0.0019(8) 0.0085(8) 0.0057(9)
O4 0.0196(10) 0.0216(10) 0.0252(10) -0.0006(8) 0.0046(8) 0.0028(8)
S1 0.0369(5) 0.0453(5) 0.0364(5) 0.0117(4) 0.0037(4) -0.0139(4)
S2 0.0258(4) 0.0446(5) 0.0254(4) -0.0115(3) 0.0103(3) -0.0064(3)
C1 0.0181(13) 0.0202(14) 0.0125(13) 0.0026(11) 0.0051(11) -0.0006(11)
C2 0.0151(13) 0.0192(14) 0.0100(13) 0.0036(10) 0.0035(10) -0.0008(10)
C3 0.0192(13) 0.0176(14) 0.0150(13) -0.0006(10) 0.0032(11) -0.0041(11)
C4 0.0157(13) 0.0186(14) 0.0097(12) 0.0033(10) 0.0044(10) -0.0015(10)
C5 0.0147(12) 0.0189(14) 0.0123(13) 0.0024(10) 0.0035(10) 0.0005(11)
C6 0.0139(13) 0.0209(14) 0.0176(14) 0.0011(11) 0.0033(11) -0.0017(11)
C7 0.0177(14) 0.0182(14) 0.0146(13) 0.0045(10) 0.0049(11) -0.0005(11)
C8 0.0182(13) 0.0264(16) 0.0211(15) -0.0071(11) 0.0073(11) 0.0017(12)
C9 0.0216(15) 0.0228(16) 0.0370(18) -0.0031(13) 0.0060(13) 0.0017(12)
C10 0.0275(16) 0.0210(16) 0.044(2) 0.0017(14) 0.0116(15) -0.0027(13)
C11 0.0226(14) 0.0158(14) 0.0183(14) -0.0009(11) 0.0081(11) -0.0031(11)
C12 0.0185(13) 0.0133(13) 0.0167(13) -0.0012(10) 0.0053(11) -0.0026(11)
C13 0.0262(15) 0.0189(15) 0.0171(14) -0.0042(11) 0.0095(12) 0.0007(12)
C14 0.0181(13) 0.0172(14) 0.0237(15) -0.0024(11) 0.0076(11) 0.0027(11)
C15 0.0181(13) 0.0136(13) 0.0176(13) -0.0027(10) 0.0073(11) -0.0040(10)
C16 0.0172(13) 0.0137(14) 0.0201(14) -0.0017(10) 0.0062(11) -0.0021(10)
C17 0.0168(13) 0.0164(14) 0.0212(14) -0.0020(11) 0.0058(11) -0.0035(11)
C18 0.0186(13) 0.0222(15) 0.0166(14) 0.0006(11) 0.0030(11) -0.0011(11)
C19 0.0220(14) 0.0240(15) 0.0211(15) 0.0030(11) 0.0035(12) 0.0015(12)
C20 0.0304(16) 0.0213(15) 0.0139(14) -0.0016(11) 0.0046(12) 0.0018(13)

loop_
_atom_type_symbol
_atom_type_description
_atom_type_scat_dispersion_real
_atom_type_scat_dispersion_imag
_atom_type_scat_source
C C 0.0033 0.0016 'International Tables Vol C Tables 4.2.6.8 and 6.1.1.4'
H H 0.0000 0.0000 'International Tables Vol C Tables 4.2.6.8 and 6.1.1.4'
N N 0.0061 0.0033 'International Tables Vol C Tables 4.2.6.8 and 6.1.1.4'
O O 0.0106 0.0060 'International Tables Vol C Tables 4.2.6.8 and 6.1.1.4'
S S 0.1246 0.1234 'International Tables Vol C Tables 4.2.6.8 and 6.1.1.4'

loop_
_geom_angle_atom_site_label_1
_geom_angle_atom_site_label_2
_geom_angle_atom_site_label_3
_geom_angle
_geom_angle_site_symmetry_1
_geom_angle_site_symmetry_3
C1 N1 C7 124.9(2) . .
C1 N1 C8 117.1(2) . .
C7 N1 C8 118.0(2) . .
C10 N2 C9 160.6(3) . .
C17 N3 C11 125.1(2) . .
C17 N3 C18 117.3(2) . .
C11 N3 C18 117.6(2) . .
C20 N4 C19 158.4(3) . .
O1 C1 N1 120.2(2) . .
O1 C1 C2 122.8(2) . .
N1 C1 C2 117.0(2) . .
C3 C2 C4 120.2(2) . .
C3 C2 C1 120.1(2) . .
C4 C2 C1 119.7(2) . .
C2 C3 C6 120.3(2) . 3_676
C2 C3 H3 119.8 . .
C6 C3 H3 119.8 3_676 .
C5 C4 C4 119.5(3) . 3_676
C5 C4 C2 121.3(2) . .
C4 C4 C2 119.2(3) 3_676 .
C6 C5 C4 120.3(2) . .
C6 C5 C7 119.9(2) . .
C4 C5 C7 119.8(2) . .
C5 C6 C3 120.4(2) . 3_676
C5 C6 H6 119.8 . .
C3 C6 H6 119.8 3_676 .
O2 C7 N1 120.3(2) . .
O2 C7 C5 122.7(2) . .
N1 C7 C5 117.0(2) . .
N1 C8 C9 113.8(2) . .
N1 C8 H8A 108.8 . .
C9 C8 H8A 108.8 . .
N1 C8 H8B 108.8 . .
C9 C8 H8B 108.8 . .
H8A C8 H8B 107.7 . .
N2 C9 C8 113.3(2) . .
N2 C9 H9A 108.9 . .
C8 C9 H9A 108.9 . .
N2 C9 H9B 108.9 . .
C8 C9 H9B 108.9 . .
H9A C9 H9B 107.7 . .
N2 C10 S1 176.6(3) . .
O3 C11 N3 120.7(2) . .
O3 C11 C12 122.3(2) . .
N3 C11 C12 116.9(2) . .
C13 C12 C15 120.1(2) . .
C13 C12 C11 119.9(2) . .
C15 C12 C11 120.0(2) . .
C12 C13 C14 120.4(2) . .
C12 C13 H13 119.8 . .
C14 C13 H13 119.8 . .
C16 C14 C13 120.9(2) 3_666 .
C16 C14 H14 119.6 3_666 .
C13 C14 H14 119.6 . .
C15 C15 C12 119.3(3) 3_666 .
C15 C15 C16 119.8(3) 3_666 .
C12 C15 C16 120.8(2) . .
C14 C16 C15 119.4(2) 3_666 .
C14 C16 C17 120.5(2) 3_666 .
C15 C16 C17 120.1(2) . .
O4 C17 N3 120.6(2) . .
O4 C17 C16 122.5(2) . .
N3 C17 C16 117.0(2) . .
N3 C18 C19 111.6(2) . .
N3 C18 H18A 109.3 . .
C19 C18 H18A 109.3 . .
N3 C18 H18B 109.3 . .
C19 C18 H18B 109.3 . .
H18A C18 H18B 108.0 . .
N4 C19 C18 112.8(2) . .
N4 C19 H19A 109.0 . .
C18 C19 H19A 109.0 . .
N4 C19 H19B 109.0 . .
C18 C19 H19B 109.0 . .
H19A C19 H19B 107.8 . .
N4 C20 S2 177.1(3) . .

loop_
_geom_bond_atom_site_label_1
_geom_bond_atom_site_label_2
_geom_bond_distance
_geom_bond_site_symmetry_2
N1 C1 1.399(3) .
N1 C7 1.399(3) .
N1 C8 1.467(3) .
N2 C10 1.168(4) .
N2 C9 1.423(4) .
N3 C17 1.396(3) .
N3 C11 1.399(3) .
N3 C18 1.466(3) .
N4 C20 1.163(3) .
N4 C19 1.434(3) .
O1 C1 1.216(3) .
O2 C7 1.219(3) .
O3 C11 1.210(3) .
O4 C17 1.218(3) .
S1 C10 1.580(3) .
S2 C20 1.597(3) .
C1 C2 1.479(3) .
C2 C3 1.374(3) .
C2 C4 1.414(3) .
C3 C6 1.403(4) 3_676
C3 H3 0.9300 .
C4 C5 1.406(3) .
C4 C4 1.411(5) 3_676
C5 C6 1.373(3) .
C5 C7 1.479(3) .
C6 C3 1.403(4) 3_676
C6 H6 0.9300 .
C8 C9 1.513(4) .
C8 H8A 0.9700 .
C8 H8B 0.9700 .
C9 H9A 0.9700 .
C9 H9B 0.9700 .
C11 C12 1.484(4) .
C12 C13 1.372(4) .
C12 C15 1.409(3) .
C13 C14 1.401(4) .
C13 H13 0.9300 .
C14 C16 1.374(3) 3_666
C14 H14 0.9300 .
C15 C15 1.407(5) 3_666
C15 C16 1.415(3) .
C16 C14 1.374(3) 3_666
C16 C17 1.478(4) .
C18 C19 1.511(4) .
C18 H18A 0.9700 .
C18 H18B 0.9700 .
C19 H19A 0.9700 .
C19 H19B 0.9700 .
